data_7009852
loop_
_publ_author_name
'Biradha, Kumar'
'Fujita, Makoto'

_publ_section_title
;
 Co-ordination polymers containing square grids of dimension
 15&#x2005;\\times &#x2005;15 \%A&#x200A;&#x2020;
;
_journal_issue 21
_journal_name_full 'Journal of the Chemical Society, Dalton Transactions'
_journal_page_first 3805
_journal_paper_doi 10.1039/b004054l
_journal_year 2000
_chemical_formula_sum 'C60 H42 N8 Ni O10'
_chemical_formula_weight 1093.73
_chemical_name_systematic
; 
 ? 
;
_space_group_IT_number 9
_symmetry_cell_setting monoclinic
_symmetry_space_group_name_Hall 'C -2yc'
_symmetry_space_group_name_H-M 'C 1 c 1'
_atom_sites_solution_hydrogens geom
_atom_sites_solution_primary direct
_atom_sites_solution_secondary difmap
_audit_creation_method SHELXL-97
_cell_angle_alpha 90.00
_cell_angle_beta 99.604(2)
_cell_angle_gamma 90.00
_cell_formula_units_Z 4
_cell_length_a 13.6359(18)
_cell_length_b 24.875(3)
_cell_length_c 15.217(2)
_cell_measurement_temperature 193(2)
_cell_volume 5089.2(11)
_computing_structure_refinement 'SHELXL-97 (Sheldrick, 1997)'
_computing_structure_solution 'SHELXS-97 (Sheldrick, 1990)'
_diffrn_ambient_temperature 193(2)
_diffrn_measured_fraction_theta_full 1.000
_diffrn_measured_fraction_theta_max 1.000
_diffrn_radiation_monochromator graphite
_diffrn_radiation_source 'fine-focus sealed tube'
_diffrn_radiation_type MoK\a
_diffrn_radiation_wavelength 0.71073
_diffrn_reflns_av_R_equivalents 0.0644
_diffrn_reflns_av_sigmaI/netI 0.1250
_diffrn_reflns_limit_h_max 16
_diffrn_reflns_limit_h_min -13
_diffrn_reflns_limit_k_max 24
_diffrn_reflns_limit_k_min -29
_diffrn_reflns_limit_l_max 18
_diffrn_reflns_limit_l_min -16
_diffrn_reflns_number 13433
_diffrn_reflns_theta_full 24.99
_diffrn_reflns_theta_max 24.99
_diffrn_reflns_theta_min 1.64
_exptl_absorpt_coefficient_mu 0.453
_exptl_absorpt_correction_T_max 0.9561
_exptl_absorpt_correction_T_min 0.9148
_exptl_crystal_density_diffrn 1.428
_exptl_crystal_density_method 'not measured'
_exptl_crystal_F_000 2264
_exptl_crystal_size_max 0.20
_exptl_crystal_size_mid 0.15
_exptl_crystal_size_min 0.10
_refine_diff_density_max 1.142
_refine_diff_density_min -0.576
_refine_diff_density_rms 0.109
_refine_ls_abs_structure_details 'Flack H D (1983), Acta Cryst. A39, 876-881'
_refine_ls_abs_structure_Flack 0.00
_refine_ls_extinction_method none
_refine_ls_goodness_of_fit_ref 0.986
_refine_ls_hydrogen_treatment mixed
_refine_ls_matrix_type full
_refine_ls_number_parameters 683
_refine_ls_number_reflns 6895
_refine_ls_number_restraints 176
_refine_ls_restrained_S_all 0.980
_refine_ls_R_factor_all 0.1517
_refine_ls_R_factor_gt 0.0730
_refine_ls_shift/su_max 0.289
_refine_ls_shift/su_mean 0.041
_refine_ls_structure_factor_coef Fsqd
_refine_ls_weighting_details 'calc w=1/[\s^2^(Fo^2^)+(0.1246P)^2^+0.0000P] where P=(Fo^2^+2Fc^2^)/3'
_refine_ls_weighting_scheme calc
_refine_ls_wR_factor_gt 0.1813
_refine_ls_wR_factor_ref 0.2176
_reflns_number_gt 3796
_reflns_number_total 6895
_reflns_threshold_expression >2sigma(I)
_cod_data_source_file b004054l.txt
_cod_data_source_block 5
_cod_depositor_comments
;
The following automatic conversions were performed:
'_symmetry_cell_setting' value 'Monoclinic' changed to 'monoclinic'
according to '/home/saulius/struct/CIF-dictionaries/cif_core.dic'
dictionary named 'cif_core.dic' version 2.4.1 from 2010-06-29.

Automatic conversion script
Id: cif_fix_enum 1527 2010-12-29 10:47:43Z saulius 
;
_cod_original_cell_volume 5089.0(12)
_cod_original_sg_symbol_H-M Cc
_cod_database_code 7009852

loop_
_symmetry_equiv_pos_as_xyz
'x, y, z'
'x, -y, z+1/2'
'x+1/2, y+1/2, z'
'x+1/2, -y+1/2, z+1/2'

loop_
_atom_site_label
_atom_site_type_symbol
_atom_site_fract_x
_atom_site_fract_y
_atom_site_fract_z
_atom_site_U_iso_or_equiv
_atom_site_adp_type
_atom_site_occupancy
_atom_site_symmetry_multiplicity
_atom_site_calc_flag
_atom_site_refinement_flags
_atom_site_disorder_assembly
_atom_site_disorder_group
Ni1 Ni -0.61663(17) 0.50044(3) 0.37996(16) 0.0183(3) Uani 1 1 d . . .
O1A O -0.5259(8) 0.5050(4) 0.2773(7) 0.052(3) Uani 1 1 d . . .
O1B O -0.7112(9) 0.4997(3) 0.4737(8) 0.047(3) Uani 1 1 d . . .
N11A N -1.0306(7) 0.9410(4) -0.0481(7) 0.023(3) Uani 1 1 d U . .
C11A C -1.0020(10) 0.8957(5) -0.0963(9) 0.022(3) Uani 1 1 d U . .
H11A H -1.0102 0.8976 -0.1595 0.026 Uiso 1 1 calc R . .
C12A C -0.9628(9) 0.8493(5) -0.0541(8) 0.023(3) Uani 1 1 d U . .
H12A H -0.9469 0.8191 -0.0873 0.028 Uiso 1 1 calc R . .
C13A C -0.9471(10) 0.8482(6) 0.0406(10) 0.030(3) Uani 1 1 d U . .
C14A C -0.9736(10) 0.8941(6) 0.0897(10) 0.030(3) Uani 1 1 d U . .
H14A H -0.9661 0.8952 0.1529 0.036 Uiso 1 1 calc R . .
C15A C -1.0101(11) 0.9352(5) 0.0367(9) 0.036(4) Uani 1 1 d U . .
H15A H -1.0235 0.9664 0.0687 0.043 Uiso 1 1 calc R . .
C21A C -0.9089(9) 0.7991(5) 0.0862(9) 0.026(3) Uani 1 1 d U . .
C22A C -0.9705(10) 0.7576(5) 0.0983(10) 0.031(3) Uani 1 1 d U . .
C23A C -0.9330(10) 0.7063(5) 0.1411(8) 0.021(3) Uani 1 1 d U . .
C24A C -0.8339(10) 0.7028(5) 0.1672(9) 0.026(3) Uani 1 1 d U . .
C25A C -0.7630(9) 0.7441(5) 0.1550(8) 0.019(2) Uani 1 1 d U . .
C26A C -0.8031(10) 0.7900(5) 0.1126(9) 0.025(3) Uani 1 1 d U . .
C31A C -1.0741(10) 0.7610(6) 0.0750(9) 0.028(3) Uani 1 1 d U . .
H31A H -1.1037 0.7931 0.0494 0.034 Uiso 1 1 calc R . .
C32A C -1.1326(11) 0.7183(6) 0.0887(11) 0.053(5) Uani 1 1 d U . .
H32A H -1.2021 0.7209 0.0680 0.064 Uiso 1 1 calc R . .
C33A C -1.0962(10) 0.6719(5) 0.1309(9) 0.030(3) Uani 1 1 d U . .
H33A H -1.1411 0.6445 0.1420 0.036 Uiso 1 1 calc R . .
C34A C -0.9998(10) 0.6648(5) 0.1563(10) 0.036(4) Uani 1 1 d U . .
H34A H -0.9753 0.6323 0.1845 0.044 Uiso 1 1 calc R . .
C41A C -0.7318(9) 0.8329(5) 0.1033(8) 0.029(3) Uani 1 1 d U . .
H41A H -0.7562 0.8660 0.0771 0.034 Uiso 1 1 calc R . .
C42A C -0.6295(11) 0.8272(6) 0.1314(12) 0.049(4) Uani 1 1 d U . .
H42A H -0.5852 0.8555 0.1228 0.058 Uiso 1 1 calc R . .
C43A C -0.5919(8) 0.7774(4) 0.1738(7) 0.017(2) Uani 1 1 d U . .
H43A H -0.5228 0.7727 0.1943 0.020 Uiso 1 1 calc R . .
C44A C -0.6562(10) 0.7387(5) 0.1836(10) 0.028(3) Uani 1 1 d U . .
H44A H -0.6313 0.7059 0.2106 0.034 Uiso 1 1 calc R . .
N51A N -0.6999(8) 0.5619(4) 0.3075(7) 0.020(2) Uani 1 1 d U . .
C51A C -0.7149(9) 0.5606(5) 0.2169(8) 0.020(3) Uani 1 1 d U . .
H51A H -0.6949 0.5310 0.1847 0.024 Uiso 1 1 calc R . .
C52A C -0.7634(10) 0.6073(5) 0.1728(9) 0.028(3) Uani 1 1 d U . .
H52A H -0.7772 0.6074 0.1095 0.033 Uiso 1 1 calc R . .
C53A C -0.7904(9) 0.6514(5) 0.2173(9) 0.018(2) Uani 1 1 d U . .
C54A C -0.7765(10) 0.6467(5) 0.3067(9) 0.031(3) Uani 1 1 d U . .
H54A H -0.7974 0.6748 0.3416 0.037 Uiso 1 1 calc R . .
C55A C -0.7320(10) 0.6009(6) 0.3486(9) 0.027(3) Uani 1 1 d U . .
H55A H -0.7251 0.5987 0.4117 0.033 Uiso 1 1 calc R . .
C54B C -0.6800(9) 0.3540(5) 0.2299(8) 0.021(3) Uani 1 1 d U . .
H54B H -0.6381 0.3262 0.2149 0.026 Uiso 1 1 calc R . .
C55B C -0.6371(10) 0.4022(5) 0.2693(10) 0.032(4) Uani 1 1 d U . .
H55B H -0.5674 0.4079 0.2748 0.039 Uiso 1 1 calc R . .
N11B N -1.0415(8) 0.0600(4) -0.0451(7) 0.023(3) Uani 1 1 d U . .
C11B C -0.9400(10) 0.0668(6) -0.0249(9) 0.030(3) Uani 1 1 d U . .
H11B H -0.8986 0.0387 -0.0399 0.036 Uiso 1 1 calc R . .
C12B C -0.8966(10) 0.1104(5) 0.0142(9) 0.027(3) Uani 1 1 d U . .
H12B H -0.8263 0.1142 0.0227 0.032 Uiso 1 1 calc R . .
C13B C -0.9572(10) 0.1516(6) 0.0435(9) 0.030(3) Uani 1 1 d U . .
C14B C -1.0587(11) 0.1441(6) 0.0330(9) 0.035(3) Uani 1 1 d U . .
H14B H -1.1007 0.1682 0.0577 0.042 Uiso 1 1 calc R . .
C15B C -1.0939(9) 0.1018(6) -0.0131(8) 0.025(3) Uani 1 1 d U . .
H15B H -1.1644 0.0993 -0.0265 0.031 Uiso 1 1 calc R . .
C21B C -0.9094(9) 0.2003(5) 0.0899(8) 0.019(2) Uani 1 1 d U . .
C22B C -0.9230(9) 0.2532(5) 0.0431(8) 0.019(2) Uani 1 1 d U . .
C23B C -0.8783(8) 0.3019(5) 0.0859(8) 0.019(2) Uani 1 1 d U . .
C24B C -0.8282(10) 0.2959(5) 0.1725(9) 0.025(3) Uani 1 1 d U . .
C25B C -0.8163(9) 0.2504(5) 0.2211(8) 0.021(3) Uani 1 1 d U . .
C26B C -0.8556(10) 0.2021(5) 0.1781(8) 0.024(3) Uani 1 1 d U . .
C31B C -0.9719(10) 0.2557(6) -0.0526(8) 0.026(3) Uani 1 1 d U . .
H31B H -0.9922 0.2233 -0.0836 0.031 Uiso 1 1 calc R . .
C32B C -0.9876(11) 0.3033(6) -0.0953(10) 0.037(3) Uani 1 1 d U . .
H32B H -1.0246 0.3052 -0.1540 0.044 Uiso 1 1 calc R . .
C33B C -0.9462(11) 0.3516(6) -0.0488(11) 0.042(4) Uani 1 1 d U . .
H33B H -0.9567 0.3856 -0.0770 0.050 Uiso 1 1 calc R . .
C34B C -0.8956(9) 0.3483(6) 0.0303(10) 0.034(3) Uani 1 1 d U . .
H34B H -0.8661 0.3808 0.0547 0.041 Uiso 1 1 calc R . .
C41B C -0.8430(10) 0.1508(5) 0.2229(8) 0.027(3) Uani 1 1 d U . .
H41B H -0.8703 0.1189 0.1946 0.033 Uiso 1 1 calc R . .
C42B C -0.7885(9) 0.1497(5) 0.3106(8) 0.024(3) Uani 1 1 d U . .
H42B H -0.7787 0.1170 0.3431 0.028 Uiso 1 1 calc R . .
C43B C -0.7497(10) 0.1976(5) 0.3476(9) 0.028(3) Uani 1 1 d U . .
H43B H -0.7145 0.1971 0.4070 0.033 Uiso 1 1 calc R . .
C44B C -0.7593(11) 0.2451(6) 0.3034(9) 0.035(4) Uani 1 1 d U . .
H44B H -0.7253 0.2757 0.3306 0.042 Uiso 1 1 calc R . .
N51B N -0.6924(8) 0.4385(4) 0.2977(7) 0.020(2) Uani 1 1 d U . .
C51B C -0.7886(10) 0.4328(5) 0.2858(9) 0.023(3) Uani 1 1 d U . .
H51B H -0.8276 0.4597 0.3077 0.028 Uiso 1 1 calc R . .
C52B C -0.8373(10) 0.3873(5) 0.2408(10) 0.030(3) Uani 1 1 d U . .
H52B H -0.9078 0.3855 0.2305 0.035 Uiso 1 1 calc R . .
C53B C -0.7847(8) 0.3471(5) 0.2128(8) 0.013(2) Uani 1 1 d U . .
N1A N -0.4458(6) 0.5086(4) 0.2633(5) 0.028(3) Uani 1 1 d . . .
O2A O -0.3704(7) 0.5196(5) 0.3365(8) 0.090(4) Uani 1 1 d . . .
O3A O -0.4218(14) 0.5263(6) 0.2025(8) 0.140(7) Uani 1 1 d . . .
N1B N -0.8124(19) 0.5142(5) 0.4731(17) 0.198(14) Uani 1 1 d . . .
O3B O -0.8177(7) 0.5177(4) 0.5567(8) 0.068(4) Uani 1 1 d . . .
N100 N -0.3042(16) 0.3511(11) 0.3257(12) 0.128(6) Uani 1 1 d U . .
O101 O -0.3524(16) 0.3936(9) 0.2949(12) 0.182(8) Uani 1 1 d . . .
O102 O -0.3336(16) 0.3055(8) 0.3247(10) 0.194(10) Uani 1 1 d . . .
C101 C -0.2036(8) 0.3637(6) 0.3556(7) 0.083(5) Uani 1 1 d GU . .
C102 C -0.1447(12) 0.3179(3) 0.3693(9) 0.101(6) Uani 1 1 d GU . .
H102 H -0.1739 0.2833 0.3583 0.121 Uiso 1 1 calc R . .
C103 C -0.0430(11) 0.3226(5) 0.3991(9) 0.135(10) Uani 1 1 d GU . .
H103 H -0.0027 0.2912 0.4085 0.162 Uiso 1 1 calc R . .
C104 C -0.0002(9) 0.3731(7) 0.4152(8) 0.119(7) Uani 1 1 d GU . .
H104 H 0.0693 0.3763 0.4356 0.143 Uiso 1 1 calc R . .
C105 C -0.0591(14) 0.4189(4) 0.4015(10) 0.133(8) Uani 1 1 d GU . .
H105 H -0.0299 0.4534 0.4125 0.160 Uiso 1 1 calc R . .
C106 C -0.1608(13) 0.4142(4) 0.3717(9) 0.085(5) Uani 1 1 d GU . .
H106 H -0.2010 0.4455 0.3624 0.102 Uiso 1 1 calc R . .
N200 N 1.3151(8) -0.0372(6) -0.0024(9) 0.064(3) Uani 1 1 d U . .
O201 O 1.3645(8) -0.0569(5) -0.0587(7) 0.097(4) Uani 1 1 d . . .
O202 O 1.2188(8) -0.0403(4) -0.0256(7) 0.077(3) Uani 1 1 d . . .
C201 C 1.3580(7) -0.0136(4) 0.0747(6) 0.061(3) Uani 1 1 d GU . .
C202 C 1.2992(6) 0.0046(3) 0.1349(7) 0.079(4) Uani 1 1 d GU . .
H202 H 1.2289 0.0014 0.1212 0.095 Uiso 1 1 calc R . .
C203 C 1.3433(9) 0.0274(3) 0.2152(7) 0.097(5) Uani 1 1 d GU . .
H203 H 1.3032 0.0399 0.2563 0.116 Uiso 1 1 calc R . .
C204 C 1.4462(9) 0.0320(4) 0.2353(6) 0.093(5) Uani 1 1 d GU . .
H204 H 1.4764 0.0476 0.2902 0.112 Uiso 1 1 calc R . .
C205 C 1.5050(6) 0.0138(3) 0.1751(7) 0.079(4) Uani 1 1 d GU . .
H205 H 1.5753 0.0169 0.1888 0.095 Uiso 1 1 calc R . .
C206 C 1.4609(6) -0.0090(3) 0.0948(7) 0.063(4) Uani 1 1 d GU . .
H206 H 1.5011 -0.0215 0.0536 0.076 Uiso 1 1 calc R . .
O2B O -0.8168(10) 0.4545(5) 0.4683(9) 0.120(4) Uiso 1 1 d . . .

loop_
_atom_site_aniso_label
_atom_site_aniso_U_11
_atom_site_aniso_U_22
_atom_site_aniso_U_33
_atom_site_aniso_U_23
_atom_site_aniso_U_13
_atom_site_aniso_U_12
Ni1 0.0239(5) 0.0080(4) 0.0204(5) -0.0010(9) -0.0041(3) -0.0012(9)
O1A 0.030(6) 0.094(9) 0.030(6) -0.002(5) -0.001(5) -0.012(6)
O1B 0.066(7) 0.023(5) 0.061(7) 0.019(5) 0.035(6) 0.013(5)
N11A 0.016(6) 0.026(6) 0.027(5) -0.001(4) 0.006(5) 0.015(5)
C11A 0.031(8) 0.007(6) 0.024(5) -0.004(4) -0.003(5) 0.002(5)
C12A 0.028(7) 0.009(5) 0.036(5) 0.013(4) 0.018(6) 0.004(5)
C13A 0.029(8) 0.019(5) 0.038(5) 0.009(4) -0.003(6) 0.005(5)
C14A 0.023(8) 0.031(7) 0.032(6) 0.002(4) -0.006(6) 0.003(6)
C15A 0.061(10) 0.010(6) 0.030(5) -0.017(4) -0.006(7) 0.006(6)
C21A 0.024(4) 0.026(5) 0.028(7) 0.015(5) 0.002(6) 0.000(4)
C22A 0.024(4) 0.015(6) 0.052(10) 0.006(6) 0.000(6) 0.003(4)
C23A 0.028(4) 0.012(5) 0.019(7) -0.001(5) -0.006(5) 0.003(4)
C24A 0.027(4) 0.012(5) 0.039(7) 0.001(5) 0.005(6) 0.005(4)
C25A 0.027(4) 0.021(6) 0.012(6) 0.007(5) 0.007(5) 0.005(4)
C26A 0.026(4) 0.020(6) 0.030(8) 0.007(5) 0.007(6) 0.003(4)
C31A 0.022(4) 0.034(7) 0.029(8) 0.013(6) 0.007(6) 0.009(5)
C32A 0.024(6) 0.051(9) 0.076(11) 0.025(8) -0.016(7) -0.004(5)
C33A 0.034(5) 0.023(6) 0.030(7) -0.008(5) -0.009(6) -0.005(5)
C34A 0.035(5) 0.011(6) 0.057(10) -0.005(6) -0.012(7) -0.003(4)
C41A 0.024(4) 0.031(7) 0.033(8) 0.022(6) 0.012(6) 0.005(4)
C42A 0.023(5) 0.043(8) 0.083(12) 0.037(8) 0.019(7) 0.006(6)
C43A 0.020(5) 0.014(5) 0.019(6) -0.007(4) 0.011(5) 0.009(3)
C44A 0.029(4) 0.012(6) 0.042(9) -0.007(6) -0.001(6) 0.003(4)
N51A 0.034(6) 0.000(5) 0.020(4) 0.004(4) -0.011(5) -0.017(4)
C51A 0.017(6) 0.020(6) 0.021(4) 0.007(5) -0.003(5) 0.008(5)
C52A 0.049(10) 0.008(6) 0.023(5) 0.004(4) -0.004(6) 0.005(6)
C53A 0.009(6) 0.012(4) 0.030(5) 0.002(4) -0.001(5) -0.006(4)
C54A 0.037(9) 0.023(7) 0.029(5) -0.011(4) -0.006(6) 0.007(6)
C55A 0.029(8) 0.036(7) 0.018(6) 0.009(4) 0.008(5) -0.002(6)
C54B 0.019(4) 0.015(6) 0.033(8) -0.013(5) 0.009(6) -0.005(4)
C55B 0.030(6) 0.008(6) 0.062(10) -0.012(6) 0.016(7) -0.014(4)
N11B 0.024(5) 0.010(6) 0.036(7) 0.001(5) 0.005(5) -0.006(4)
C11B 0.021(5) 0.033(8) 0.032(9) -0.008(6) -0.008(7) 0.007(5)
C12B 0.033(6) 0.022(7) 0.021(8) 0.000(5) -0.007(6) -0.006(5)
C13B 0.035(6) 0.028(5) 0.023(7) -0.005(5) -0.001(6) -0.009(5)
C14B 0.040(5) 0.027(8) 0.036(9) -0.011(6) 0.002(7) -0.006(5)
C15B 0.018(5) 0.033(8) 0.024(8) -0.006(5) -0.004(5) -0.002(4)
C21B 0.014(6) 0.022(4) 0.020(5) 0.001(3) 0.005(4) 0.000(4)
C22B 0.012(7) 0.023(4) 0.021(5) -0.008(3) 0.001(4) 0.003(5)
C23B 0.006(6) 0.022(5) 0.030(5) -0.008(3) 0.005(4) -0.002(5)
C24B 0.033(8) 0.014(4) 0.028(5) -0.008(3) 0.000(5) -0.018(5)
C25B 0.018(7) 0.013(4) 0.031(5) -0.005(3) 0.003(5) -0.007(5)
C26B 0.042(9) 0.009(4) 0.020(5) -0.001(3) 0.004(5) -0.005(5)
C31B 0.026(7) 0.034(6) 0.017(5) -0.006(4) 0.001(4) 0.007(6)
C32B 0.031(9) 0.045(8) 0.034(7) 0.008(5) 0.003(6) -0.004(7)
C33B 0.044(10) 0.034(7) 0.045(8) 0.008(6) 0.000(7) -0.001(8)
C34B 0.012(7) 0.032(6) 0.055(7) 0.009(5) -0.005(5) -0.008(6)
C41B 0.061(10) 0.004(4) 0.016(5) -0.006(4) 0.006(5) 0.001(6)
C42B 0.025(8) 0.016(5) 0.028(6) 0.006(5) -0.002(5) 0.005(6)
C43B 0.026(8) 0.029(6) 0.024(6) 0.000(4) -0.008(5) -0.003(6)
C44B 0.053(10) 0.023(6) 0.027(6) -0.002(4) -0.001(5) -0.020(7)
N51B 0.030(5) 0.009(6) 0.015(6) -0.001(4) -0.008(5) 0.001(4)
C51B 0.032(5) 0.008(6) 0.028(8) -0.004(5) 0.000(6) 0.005(5)
C52B 0.019(6) 0.021(7) 0.047(10) -0.016(6) -0.001(6) 0.002(4)
C53B 0.016(4) 0.008(4) 0.018(6) -0.003(4) 0.006(4) -0.002(4)
N1A 0.010(4) 0.067(8) 0.006(4) -0.012(4) -0.003(3) -0.004(4)
O2A 0.040(6) 0.121(9) 0.093(9) -0.009(7) -0.036(6) -0.014(6)
O3A 0.248(19) 0.118(11) 0.058(9) 0.002(8) 0.038(10) -0.139(12)
N1B 0.31(3) 0.033(8) 0.34(3) -0.107(13) 0.33(2) -0.105(13)
O3B 0.032(5) 0.055(7) 0.131(11) 0.050(7) 0.062(6) 0.019(5)
N100 0.131(11) 0.20(2) 0.064(12) 0.008(13) 0.050(10) -0.024(11)
O101 0.23(2) 0.23(2) 0.079(12) 0.003(12) 0.002(12) 0.017(17)
O102 0.27(2) 0.228(19) 0.113(13) -0.079(13) 0.121(14) -0.156(18)
C101 0.141(11) 0.078(8) 0.027(8) 0.010(8) 0.004(9) 0.002(7)
C102 0.202(17) 0.066(7) 0.036(10) 0.004(9) 0.019(12) 0.022(9)
C103 0.200(17) 0.121(12) 0.078(16) 0.004(15) 0.002(17) 0.069(14)
C104 0.140(13) 0.173(19) 0.058(13) -0.014(14) 0.058(12) 0.020(11)
C105 0.171(13) 0.105(12) 0.12(2) -0.069(14) 0.028(17) -0.017(11)
C106 0.161(11) 0.059(6) 0.047(9) -0.008(7) 0.055(11) 0.020(8)
N200 0.027(6) 0.061(9) 0.107(9) 0.019(6) 0.017(5) 0.008(6)
O201 0.080(8) 0.137(10) 0.081(8) -0.060(7) 0.030(6) 0.004(7)
O202 0.075(7) 0.061(6) 0.094(8) -0.002(5) 0.008(6) -0.016(5)
C201 0.039(5) 0.036(8) 0.115(9) 0.008(6) 0.035(5) -0.001(5)
C202 0.086(8) 0.051(10) 0.117(10) 0.054(7) 0.066(7) 0.060(8)
C203 0.106(10) 0.099(14) 0.104(10) 0.043(8) 0.072(10) 0.036(11)
C204 0.103(10) 0.035(12) 0.159(13) 0.059(9) 0.075(9) 0.016(9)
C205 0.057(8) 0.066(11) 0.119(12) 0.028(8) 0.030(6) -0.011(7)
C206 0.024(4) 0.046(10) 0.122(10) 0.055(7) 0.017(5) -0.004(6)

loop_
_atom_type_symbol
_atom_type_description
_atom_type_scat_dispersion_real
_atom_type_scat_dispersion_imag
_atom_type_scat_source
C C 0.0033 0.0016 'International Tables Vol C Tables 4.2.6.8 and 6.1.1.4'
H H 0.0000 0.0000 'International Tables Vol C Tables 4.2.6.8 and 6.1.1.4'
N N 0.0061 0.0033 'International Tables Vol C Tables 4.2.6.8 and 6.1.1.4'
O O 0.0106 0.0060 'International Tables Vol C Tables 4.2.6.8 and 6.1.1.4'
Ni Ni 0.3393 1.1124 'International Tables Vol C Tables 4.2.6.8 and 6.1.1.4'

loop_
_geom_angle_atom_site_label_1
_geom_angle_atom_site_label_2
_geom_angle_atom_site_label_3
_geom_angle
_geom_angle_site_symmetry_1
_geom_angle_site_symmetry_3
_geom_angle_publ_flag
N11B Ni1 N11A 92.0(5) 4 4_565 ?
N11B Ni1 O1B 85.5(4) 4 . ?
N11A Ni1 O1B 90.3(4) 4_565 . ?
N11B Ni1 N51A 176.8(5) 4 . ?
N11A Ni1 N51A 88.5(2) 4_565 . ?
O1B Ni1 N51A 91.4(4) . . ?
N11B Ni1 N51B 86.9(2) 4 . ?
N11A Ni1 N51B 173.7(4) 4_565 . ?
O1B Ni1 N51B 95.8(4) . . ?
N51A Ni1 N51B 92.9(4) . . ?
N11B Ni1 O1A 98.5(4) 4 . ?
N11A Ni1 O1A 90.1(4) 4_565 . ?
O1B Ni1 O1A 176.0(4) . . ?
N51A Ni1 O1A 84.6(4) . . ?
N51B Ni1 O1A 83.9(4) . . ?
N1A O1A Ni1 144.8(8) . . ?
N1B O1B Ni1 134.8(12) . . ?
C15A N11A C11A 113.3(11) . . ?
C15A N11A Ni1 128.3(9) . 4_464 ?
C11A N11A Ni1 117.5(8) . 4_464 ?
C12A C11A N11A 122.3(12) . . ?
C11A C12A C13A 117.9(12) . . ?
C12A C13A C14A 120.1(12) . . ?
C12A C13A C21A 118.7(12) . . ?
C14A C13A C21A 121.1(13) . . ?
C15A C14A C13A 113.0(13) . . ?
N11A C15A C14A 133.2(13) . . ?
C22A C21A C26A 116.9(12) . . ?
C22A C21A C13A 121.4(12) . . ?
C26A C21A C13A 121.5(12) . . ?
C21A C22A C31A 122.6(13) . . ?
C21A C22A C23A 122.4(13) . . ?
C31A C22A C23A 115.0(13) . . ?
C24A C23A C34A 123.0(12) . . ?
C24A C23A C22A 116.1(12) . . ?
C34A C23A C22A 120.8(12) . . ?
C23A C24A C25A 125.3(12) . . ?
C23A C24A C53A 118.7(12) . . ?
C25A C24A C53A 116.0(11) . . ?
C26A C25A C44A 121.1(12) . . ?
C26A C25A C24A 115.3(12) . . ?
C44A C25A C24A 123.6(11) . . ?
C25A C26A C21A 123.9(13) . . ?
C25A C26A C41A 115.5(12) . . ?
C21A C26A C41A 120.3(11) . . ?
C32A C31A C22A 120.3(13) . . ?
C31A C32A C33A 123.4(14) . . ?
C34A C33A C32A 120.9(14) . . ?
C33A C34A C23A 119.4(14) . . ?
C42A C41A C26A 122.7(12) . . ?
C41A C42A C43A 118.9(13) . . ?
C44A C43A C42A 118.6(12) . . ?
C43A C44A C25A 123.0(13) . . ?
C55A N51A C51A 120.7(11) . . ?
C55A N51A Ni1 119.7(9) . . ?
C51A N51A Ni1 119.5(8) . . ?
N51A C51A C52A 115.7(11) . . ?
C53A C52A C51A 123.6(13) . . ?
C54A C53A C52A 115.1(12) . . ?
C54A C53A C24A 123.0(12) . . ?
C52A C53A C24A 121.9(12) . . ?
C53A C54A C55A 120.7(12) . . ?
N51A C55A C54A 123.9(13) . . ?
C55B C54B C53B 120.7(12) . . ?
N51B C55B C54B 120.4(13) . . ?
C11B N11B C15B 112.7(11) . . ?
C11B N11B Ni1 127.1(9) . 4_454 ?
C15B N11B Ni1 120.2(8) . 4_454 ?
C12B C11B N11B 123.8(13) . . ?
C11B C12B C13B 119.1(13) . . ?
C14B C13B C12B 119.1(13) . . ?
C14B C13B C21B 121.0(13) . . ?
C12B C13B C21B 119.9(12) . . ?
C15B C14B C13B 116.3(14) . . ?
C14B C15B N11B 128.5(13) . . ?
C26B C21B C22B 115.3(11) . . ?
C26B C21B C13B 125.9(11) . . ?
C22B C21B C13B 118.6(11) . . ?
C23B C22B C21B 120.6(12) . . ?
C23B C22B C31B 119.0(12) . . ?
C21B C22B C31B 120.0(11) . . ?
C24B C23B C34B 131.0(12) . . ?
C24B C23B C22B 115.9(12) . . ?
C34B C23B C22B 113.1(12) . . ?
C25B C24B C23B 127.4(12) . . ?
C25B C24B C53B 119.1(12) . . ?
C23B C24B C53B 113.5(11) . . ?
C24B C25B C44B 125.7(13) . . ?
C24B C25B C26B 116.9(12) . . ?
C44B C25B C26B 116.8(13) . . ?
C21B C26B C25B 123.7(12) . . ?
C21B C26B C41B 115.0(11) . . ?
C25B C26B C41B 121.3(12) . . ?
C32B C31B C22B 120.9(14) . . ?
C31B C32B C33B 118.1(14) . . ?
C34B C33B C32B 120.4(15) . . ?
C33B C34B C23B 128.0(14) . . ?
C42B C41B C26B 117.8(11) . . ?
C43B C42B C41B 118.2(11) . . ?
C44B C43B C42B 123.3(13) . . ?
C25B C44B C43B 122.3(13) . . ?
C51B N51B C55B 120.4(12) . . ?
C51B N51B Ni1 122.5(9) . . ?
C55B N51B Ni1 116.5(9) . . ?
N51B C51B C52B 122.1(12) . . ?
C53B C52B C51B 120.9(12) . . ?
C52B C53B C54B 115.2(11) . . ?
C52B C53B C24B 124.7(12) . . ?
C54B C53B C24B 119.9(11) . . ?
O3A N1A O1A 126.8(14) . . ?
O3A N1A O2A 107.6(12) . . ?
O1A N1A O2A 117.3(10) . . ?
O3B N1B O1B 103(2) . . ?
O3B N1B O2B 96.1(14) . . ?
O1B N1B O2B 77.2(11) . . ?
O102 N100 O101 128(3) . . ?
O102 N100 C101 121(3) . . ?
O101 N100 C101 110(2) . . ?
C102 C101 C106 120.0 . . ?
C102 C101 N100 112.0(16) . . ?
C106 C101 N100 128.0(16) . . ?
C101 C102 C103 120.0 . . ?
C104 C103 C102 120.0 . . ?
C103 C104 C105 120.0 . . ?
C106 C105 C104 120.0 . . ?
C105 C106 C101 120.0 . . ?
O201 N200 O202 114.7(13) . . ?
O201 N200 C201 123.3(11) . . ?
O202 N200 C201 121.9(12) . . ?
N200 C201 C202 120.0(9) . . ?
N200 C201 C206 120.0(9) . . ?
C202 C201 C206 120.0 . . ?
C203 C202 C201 120.0 . . ?
C204 C203 C202 120.0 . . ?
C205 C204 C203 120.0 . . ?
C204 C205 C206 120.0 . . ?
C205 C206 C201 120.0 . . ?

loop_
_geom_bond_atom_site_label_1
_geom_bond_atom_site_label_2
_geom_bond_distance
_geom_bond_site_symmetry_2
_geom_bond_publ_flag
Ni1 N11B 2.054(10) 4 ?
Ni1 N11A 2.066(10) 4_565 ?
Ni1 O1B 2.077(12) . ?
Ni1 N51A 2.103(10) . ?
Ni1 N51B 2.139(10) . ?
Ni1 O1A 2.152(11) . ?
O1A N1A 1.151(14) . ?
O1B N1B 1.42(2) . ?
N11A C15A 1.282(16) . ?
N11A C11A 1.433(15) . ?
N11A Ni1 2.066(10) 4_464 ?
C11A C12A 1.385(15) . ?
C12A C13A 1.420(18) . ?
C13A C14A 1.444(19) . ?
C13A C21A 1.459(17) . ?
C14A C15A 1.346(18) . ?
C21A C22A 1.363(18) . ?
C21A C26A 1.450(18) . ?
C22A C31A 1.400(18) . ?
C22A C23A 1.484(18) . ?
C23A C24A 1.345(17) . ?
C23A C34A 1.421(18) . ?
C24A C25A 1.444(18) . ?
C24A C53A 1.553(16) . ?
C25A C26A 1.379(17) . ?
C25A C44A 1.455(18) . ?
C26A C41A 1.467(17) . ?
C31A C32A 1.364(18) . ?
C32A C33A 1.373(17) . ?
C33A C34A 1.318(17) . ?
C41A C42A 1.396(17) . ?
C42A C43A 1.450(15) . ?
C43A C44A 1.328(16) . ?
N51A C55A 1.272(16) . ?
N51A C51A 1.359(15) . ?
C51A C52A 1.444(15) . ?
C52A C53A 1.373(17) . ?
C53A C54A 1.348(17) . ?
C54A C55A 1.395(17) . ?
C54B C55B 1.423(16) . ?
C54B C53B 1.418(15) . ?
C55B N51B 1.295(16) . ?
N11B C11B 1.378(16) . ?
N11B C15B 1.394(16) . ?
N11B Ni1 2.054(10) 4_454 ?
C11B C12B 1.328(17) . ?
C12B C13B 1.434(19) . ?
C13B C14B 1.379(18) . ?
C13B C21B 1.496(17) . ?
C14B C15B 1.310(18) . ?
C21B C26B 1.418(16) . ?
C21B C22B 1.492(18) . ?
C22B C23B 1.460(16) . ?
C22B C31B 1.499(17) . ?
C23B C24B 1.388(17) . ?
C23B C34B 1.427(17) . ?
C24B C25B 1.348(18) . ?
C24B C53B 1.491(15) . ?
C25B C44B 1.365(17) . ?
C25B C26B 1.430(16) . ?
C26B C41B 1.444(16) . ?
C31B C32B 1.350(18) . ?
C32B C33B 1.46(2) . ?
C33B C34B 1.286(19) . ?
C41B C42B 1.414(15) . ?
C42B C43B 1.384(17) . ?
C43B C44B 1.355(18) . ?
N51B C51B 1.302(16) . ?
C51B C52B 1.427(16) . ?
C52B C53B 1.341(16) . ?
N1A O3A 1.121(14) . ?
N1A O2A 1.410(12) . ?
N1B O3B 1.29(2) . ?
N1B O2B 1.487(17) . ?
N100 O102 1.20(2) . ?
N100 O101 1.29(2) . ?
N100 C101 1.41(2) . ?
C101 C102 1.3900 . ?
C101 C106 1.3900 . ?
C102 C103 1.3900 . ?
C103 C104 1.3900 . ?
C104 C105 1.3900 . ?
C105 C106 1.3900 . ?
N200 O201 1.271(15) . ?
N200 O202 1.305(13) . ?
N200 C201 1.355(15) . ?
C201 C202 1.3900 . ?
C201 C206 1.3900 . ?
C202 C203 1.3900 . ?
C203 C204 1.3900 . ?
C204 C205 1.3900 . ?
C205 C206 1.3900 . ?
